data_2235097
loop_
_publ_author_name
'Fun, Hoong-Kun'
'Quah, Ching Kheng'
'Xu, Kai'

_publ_section_title
;
 1,1'-Bicyclopropyl-1,1'-diyl 1,1'-biphenyl-2,2'-dicarboxylate
;
_journal_coeditor_code IS5125
_journal_issue 6
_journal_name_full 'Acta Crystallographica Section E'
_journal_page_first o1630
_journal_paper_doi 10.1107/S160053681201851X
_journal_volume 68
_journal_year 2012
_chemical_formula_iupac 'C20 H16 O4'
_chemical_formula_moiety 'C20 H16 O4'
_chemical_formula_sum 'C20 H16 O4'
_chemical_formula_weight 320.33
_chemical_name_common
;
7,8-Dispirocyclopropyl-7,8-dihydrodibenzo[f,h][1,4]dioxecine-5,10-dione
;
_chemical_name_systematic
;
1,1'-Bicyclopropyl-1,1'-diyl 1,1'-biphenyl-2,2'-dicarboxylate
;
_space_group_IT_number 15
_symmetry_cell_setting monoclinic
_symmetry_space_group_name_Hall '-C 2yc'
_symmetry_space_group_name_H-M 'C 1 2/c 1'
_atom_sites_solution_hydrogens geom
_atom_sites_solution_primary direct
_atom_sites_solution_secondary difmap
_audit_creation_method SHELXL-97
_cell_angle_alpha 90.00
_cell_angle_beta 100.0920(10)
_cell_angle_gamma 90.00
_cell_formula_units_Z 8
_cell_length_a 26.3197(14)
_cell_length_b 9.4184(5)
_cell_length_c 13.3606(7)
_cell_measurement_reflns_used 5289
_cell_measurement_temperature 296
_cell_measurement_theta_max 31.06
_cell_measurement_theta_min 2.70
_cell_volume 3260.7(3)
_computing_cell_refinement 'SAINT (Bruker, 2009)'
_computing_data_collection 'APEX2 (Bruker, 2009)'
_computing_data_reduction 'SAINT (Bruker, 2009)'
_computing_molecular_graphics 'SHELXTL (Sheldrick, 2008)'
_computing_publication_material 'SHELXTL (Sheldrick, 2008) and PLATON (Spek, 2009)'
_computing_structure_refinement 'SHELXTL (Sheldrick, 2008)'
_computing_structure_solution 'SHELXTL (Sheldrick, 2008)'
_diffrn_ambient_temperature 296
_diffrn_measured_fraction_theta_full 0.989
_diffrn_measured_fraction_theta_max 0.989
_diffrn_measurement_device_type
;
Bruker SMART APEXII DUO CCD area-detector
;
_diffrn_measurement_method '\f and \w scans'
_diffrn_radiation_monochromator graphite
_diffrn_radiation_source 'fine-focus sealed tube'
_diffrn_radiation_type MoK\a
_diffrn_radiation_wavelength 0.71073
_diffrn_reflns_av_R_equivalents 0.0191
_diffrn_reflns_av_sigmaI/netI 0.0262
_diffrn_reflns_limit_h_max 30
_diffrn_reflns_limit_h_min -38
_diffrn_reflns_limit_k_max 13
_diffrn_reflns_limit_k_min -10
_diffrn_reflns_limit_l_max 14
_diffrn_reflns_limit_l_min -19
_diffrn_reflns_number 12233
_diffrn_reflns_theta_full 31.19
_diffrn_reflns_theta_max 31.19
_diffrn_reflns_theta_min 2.30
_diffrn_standards_number 0
_exptl_absorpt_coefficient_mu 0.091
_exptl_absorpt_correction_T_max 0.9846
_exptl_absorpt_correction_T_min 0.9624
_exptl_absorpt_correction_type multi-scan
_exptl_absorpt_process_details '(<i>SADABS</i>; Bruker, 2009)'
_exptl_crystal_colour colourless
_exptl_crystal_density_diffrn 1.305
_exptl_crystal_density_method 'not measured'
_exptl_crystal_description block
_exptl_crystal_F_000 1344
_exptl_crystal_size_max 0.426
_exptl_crystal_size_mid 0.341
_exptl_crystal_size_min 0.171
_refine_diff_density_max 0.239
_refine_diff_density_min -0.185
_refine_ls_extinction_method none
_refine_ls_goodness_of_fit_ref 1.038
_refine_ls_hydrogen_treatment constr
_refine_ls_matrix_type full
_refine_ls_number_parameters 217
_refine_ls_number_reflns 5234
_refine_ls_number_restraints 0
_refine_ls_restrained_S_all 1.038
_refine_ls_R_factor_all 0.0658
_refine_ls_R_factor_gt 0.0431
_refine_ls_shift/su_max 0.001
_refine_ls_shift/su_mean 0.001
_refine_ls_structure_factor_coef Fsqd
_refine_ls_weighting_details 'calc w=1/[\s^2^(Fo^2^)+(0.0571P)^2^+0.6692P] where P=(Fo^2^+2Fc^2^)/3'
_refine_ls_weighting_scheme calc
_refine_ls_wR_factor_gt 0.1112
_refine_ls_wR_factor_ref 0.1244
_reflns_number_gt 3687
_reflns_number_total 5234
_reflns_threshold_expression I>2\s(I)
_cod_data_source_file is5125.cif
_cod_data_source_block I
_cod_original_sg_symbol_H-M 'C 2/c'
_cod_database_code 2235097
_cod_database_fobs_code 2235097

loop_
_symmetry_equiv_pos_as_xyz
'x, y, z'
'-x, y, -z+1/2'
'x+1/2, y+1/2, z'
'-x+1/2, y+1/2, -z+1/2'
'-x, -y, -z'
'x, -y, z-1/2'
'-x+1/2, -y+1/2, -z'
'x+1/2, -y+1/2, z-1/2'

loop_
_atom_site_type_symbol
_atom_site_label
_atom_site_fract_x
_atom_site_fract_y
_atom_site_fract_z
_atom_site_U_iso_or_equiv
_atom_site_adp_type
_atom_site_calc_flag
_atom_site_refinement_flags
_atom_site_occupancy
_atom_site_symmetry_multiplicity
O O1 0.16306(3) 0.77985(9) 0.06344(6) 0.0449(2) Uani d . 1 1
O O2 0.14795(3) 0.54239(8) 0.06055(6) 0.03836(18) Uani d . 1 1
O O3 0.09630(3) 0.53439(9) 0.24353(7) 0.0472(2) Uani d . 1 1
O O4 0.17759(3) 0.62505(9) 0.26443(6) 0.03936(19) Uani d . 1 1
C C1 -0.00465(5) 0.77534(15) 0.06104(11) 0.0523(3) Uani d . 1 1
H H1A -0.0238 0.8243 0.1021 0.063 Uiso calc R 1 1
C C2 -0.02987(5) 0.70956(16) -0.02684(12) 0.0591(4) Uani d . 1 1
H H2A -0.0656 0.7157 -0.0442 0.071 Uiso calc R 1 1
C C3 -0.00266(5) 0.63585(15) -0.08813(10) 0.0549(4) Uani d . 1 1
H H3A -0.0197 0.5930 -0.1473 0.066 Uiso calc R 1 1
C C4 0.05052(5) 0.62568(13) -0.06123(9) 0.0447(3) Uani d . 1 1
H H4A 0.0691 0.5737 -0.1017 0.054 Uiso calc R 1 1
C C5 0.07625(4) 0.69263(11) 0.02585(8) 0.0354(2) Uani d . 1 1
C C6 0.04899(4) 0.76921(12) 0.08875(9) 0.0390(2) Uani d . 1 1
C C7 0.07330(4) 0.84548(12) 0.18338(9) 0.0412(3) Uani d . 1 1
C C8 0.05919(5) 0.98669(15) 0.19508(13) 0.0598(4) Uani d . 1 1
H H8A 0.0359 1.0299 0.1437 0.072 Uiso calc R 1 1
C C9 0.07889(6) 1.06313(17) 0.28054(15) 0.0731(5) Uani d . 1 1
H H9A 0.0687 1.1568 0.2864 0.088 Uiso calc R 1 1
C C10 0.11352(6) 1.00248(18) 0.35741(14) 0.0687(5) Uani d . 1 1
H H10A 0.1263 1.0542 0.4157 0.082 Uiso calc R 1 1
C C11 0.12910(5) 0.86488(16) 0.34756(10) 0.0521(3) Uani d . 1 1
H H11A 0.1533 0.8245 0.3987 0.063 Uiso calc R 1 1
C C12 0.10904(4) 0.78468(13) 0.26178(9) 0.0387(2) Uani d . 1 1
C C13 0.12509(4) 0.63393(12) 0.25576(7) 0.0357(2) Uani d . 1 1
C C14 0.19823(4) 0.49827(13) 0.22704(9) 0.0429(3) Uani d . 1 1
C C15 0.19826(4) 0.50931(12) 0.11551(8) 0.0384(2) Uani d . 1 1
C C16 0.13365(4) 0.68165(12) 0.05129(7) 0.0343(2) Uani d . 1 1
C C17 0.24439(5) 0.55872(15) 0.07486(10) 0.0489(3) Uani d . 1 1
H H17A 0.2754 0.5802 0.1233 0.059 Uiso calc R 1 1
H H17B 0.2387 0.6182 0.0147 0.059 Uiso calc R 1 1
C C18 0.22764(5) 0.40633(15) 0.06318(11) 0.0538(3) Uani d . 1 1
H H18A 0.2119 0.3740 -0.0040 0.065 Uiso calc R 1 1
H H18B 0.2485 0.3360 0.1046 0.065 Uiso calc R 1 1
C C19 0.19195(7) 0.36209(18) 0.27970(13) 0.0696(4) Uani d . 1 1
H H19A 0.1885 0.2759 0.2393 0.084 Uiso calc R 1 1
H H19B 0.1722 0.3634 0.3346 0.084 Uiso calc R 1 1
C C20 0.24300(6) 0.4358(2) 0.29662(11) 0.0694(5) Uani d . 1 1
H H20A 0.2542 0.4817 0.3617 0.083 Uiso calc R 1 1
H H20B 0.2705 0.3943 0.2665 0.083 Uiso calc R 1 1

loop_
_atom_site_aniso_label
_atom_site_aniso_U_11
_atom_site_aniso_U_22
_atom_site_aniso_U_33
_atom_site_aniso_U_12
_atom_site_aniso_U_13
_atom_site_aniso_U_23
O1 0.0411(4) 0.0398(5) 0.0524(5) -0.0053(3) 0.0041(3) 0.0041(4)
O2 0.0387(4) 0.0360(4) 0.0382(4) 0.0023(3) 0.0007(3) -0.0012(3)
O3 0.0456(4) 0.0456(5) 0.0504(5) -0.0062(4) 0.0084(4) 0.0037(4)
O4 0.0337(4) 0.0490(5) 0.0351(4) 0.0054(3) 0.0052(3) -0.0027(3)
C1 0.0362(6) 0.0546(8) 0.0642(8) 0.0055(5) 0.0043(5) 0.0055(6)
C2 0.0369(6) 0.0623(9) 0.0709(9) -0.0037(6) -0.0102(6) 0.0134(7)
C3 0.0519(7) 0.0561(8) 0.0486(7) -0.0126(6) -0.0135(6) 0.0087(6)
C4 0.0500(6) 0.0437(7) 0.0370(5) -0.0049(5) -0.0017(5) 0.0032(5)
C5 0.0360(5) 0.0331(5) 0.0351(5) -0.0022(4) 0.0005(4) 0.0064(4)
C6 0.0351(5) 0.0359(6) 0.0442(6) 0.0029(4) 0.0020(4) 0.0045(5)
C7 0.0367(5) 0.0373(6) 0.0502(6) 0.0015(4) 0.0091(5) -0.0051(5)
C8 0.0554(7) 0.0439(7) 0.0795(10) 0.0075(6) 0.0101(7) -0.0091(7)
C9 0.0669(9) 0.0481(8) 0.1057(13) 0.0041(7) 0.0188(9) -0.0300(9)
C10 0.0543(8) 0.0691(10) 0.0843(11) -0.0093(7) 0.0165(7) -0.0430(9)
C11 0.0368(6) 0.0655(9) 0.0539(7) -0.0037(5) 0.0077(5) -0.0234(6)
C12 0.0305(5) 0.0437(6) 0.0430(6) -0.0016(4) 0.0099(4) -0.0089(5)
C13 0.0352(5) 0.0447(6) 0.0273(4) 0.0002(4) 0.0059(4) 0.0003(4)
C14 0.0445(6) 0.0479(7) 0.0364(5) 0.0152(5) 0.0072(4) 0.0055(5)
C15 0.0379(5) 0.0409(6) 0.0353(5) 0.0081(4) 0.0036(4) -0.0031(4)
C16 0.0380(5) 0.0364(6) 0.0280(4) 0.0007(4) 0.0046(4) 0.0027(4)
C17 0.0420(6) 0.0606(8) 0.0451(6) 0.0037(5) 0.0105(5) -0.0069(6)
C18 0.0544(7) 0.0559(8) 0.0505(7) 0.0153(6) 0.0079(5) -0.0132(6)
C19 0.0852(11) 0.0595(9) 0.0680(10) 0.0263(8) 0.0240(8) 0.0266(8)
C20 0.0645(9) 0.0966(12) 0.0456(7) 0.0407(9) 0.0053(6) 0.0153(8)

loop_
_atom_type_symbol
_atom_type_description
_atom_type_scat_dispersion_real
_atom_type_scat_dispersion_imag
_atom_type_scat_source
C C 0.0033 0.0016 'International Tables Vol C Tables 4.2.6.8 and 6.1.1.4'
H H 0.0000 0.0000 'International Tables Vol C Tables 4.2.6.8 and 6.1.1.4'
O O 0.0106 0.0060 'International Tables Vol C Tables 4.2.6.8 and 6.1.1.4'

loop_
_geom_angle_atom_site_label_1
_geom_angle_atom_site_label_2
_geom_angle_atom_site_label_3
_geom_angle
C16 O2 C15 118.13(8)
C13 O4 C14 117.31(9)
C2 C1 C6 121.11(13)
C2 C1 H1A 119.4
C6 C1 H1A 119.4
C3 C2 C1 120.63(12)
C3 C2 H2A 119.7
C1 C2 H2A 119.7
C2 C3 C4 119.39(12)
C2 C3 H3A 120.3
C4 C3 H3A 120.3
C3 C4 C5 120.48(13)
C3 C4 H4A 119.8
C5 C4 H4A 119.8
C4 C5 C6 120.75(10)
C4 C5 C16 118.95(11)
C6 C5 C16 120.30(9)
C1 C6 C5 117.62(11)
C1 C6 C7 117.82(11)
C5 C6 C7 124.57(9)
C8 C7 C12 117.51(11)
C8 C7 C6 117.96(11)
C12 C7 C6 124.52(10)
C9 C8 C7 121.57(14)
C9 C8 H8A 119.2
C7 C8 H8A 119.2
C8 C9 C10 120.58(14)
C8 C9 H9A 119.7
C10 C9 H9A 119.7
C11 C10 C9 119.44(13)
C11 C10 H10A 120.3
C9 C10 H10A 120.3
C10 C11 C12 120.87(13)
C10 C11 H11A 119.6
C12 C11 H11A 119.6
C11 C12 C7 120.00(11)
C11 C12 C13 119.38(11)
C7 C12 C13 120.61(10)
O3 C13 O4 124.64(11)
O3 C13 C12 125.13(10)
O4 C13 C12 110.23(9)
O4 C14 C19 118.18(11)
O4 C14 C20 114.67(11)
C19 C14 C20 60.30(11)
O4 C14 C15 110.81(9)
C19 C14 C15 123.50(12)
C20 C14 C15 120.79(11)
O2 C15 C18 114.25(9)
O2 C15 C17 119.02(10)
C18 C15 C17 60.56(9)
O2 C15 C14 111.39(9)
C18 C15 C14 120.94(10)
C17 C15 C14 121.91(10)
O1 C16 O2 124.63(10)
O1 C16 C5 125.52(10)
O2 C16 C5 109.84(9)
C15 C17 C18 59.72(9)
C15 C17 H17A 117.8
C18 C17 H17A 117.8
C15 C17 H17B 117.8
C18 C17 H17B 117.8
H17A C17 H17B 114.9
C15 C18 C17 59.72(8)
C15 C18 H18A 117.8
C17 C18 H18A 117.8
C15 C18 H18B 117.8
C17 C18 H18B 117.8
H18A C18 H18B 114.9
C14 C19 C20 59.92(10)
C14 C19 H19A 117.8
C20 C19 H19A 117.8
C14 C19 H19B 117.8
C20 C19 H19B 117.8
H19A C19 H19B 114.9
C14 C20 C19 59.78(9)
C14 C20 H20A 117.8
C19 C20 H20A 117.8
C14 C20 H20B 117.8
C19 C20 H20B 117.8
H20A C20 H20B 114.9

loop_
_geom_bond_atom_site_label_1
_geom_bond_atom_site_label_2
_geom_bond_distance
O1 C16 1.1986(13)
O2 C16 1.3641(13)
O2 C15 1.4314(12)
O3 C13 1.1984(13)
O4 C13 1.3688(12)
O4 C14 1.4372(14)
C1 C2 1.389(2)
C1 C6 1.3966(15)
C1 H1A 0.9300
C2 C3 1.368(2)
C2 H2A 0.9300
C3 C4 1.3859(17)
C3 H3A 0.9300
C4 C5 1.3906(15)
C4 H4A 0.9300
C5 C6 1.3972(17)
C5 C16 1.4930(14)
C6 C7 1.4967(16)
C7 C8 1.3970(18)
C7 C12 1.4017(16)
C8 C9 1.372(2)
C8 H8A 0.9300
C9 C10 1.373(2)
C9 H9A 0.9300
C10 C11 1.373(2)
C10 H10A 0.9300
C11 C12 1.3967(16)
C11 H11A 0.9300
C12 C13 1.4875(16)
C14 C19 1.486(2)
C14 C20 1.4883(16)
C14 C15 1.4939(16)
C15 C18 1.4889(17)
C15 C17 1.4889(17)
C17 C18 1.502(2)
C17 H17A 0.9700
C17 H17B 0.9700
C18 H18A 0.9700
C18 H18B 0.9700
C19 C20 1.494(3)
C19 H19A 0.9700
C19 H19B 0.9700
C20 H20A 0.9700
C20 H20B 0.9700

loop_
_geom_hbond_atom_site_label_D
_geom_hbond_atom_site_label_H
_geom_hbond_atom_site_label_A
_geom_hbond_site_symmetry_A
_geom_hbond_distance_DH
_geom_hbond_distance_HA
_geom_hbond_distance_DA
_geom_hbond_angle_DHA
_geom_hbond_publ_flag
C3 H3A O3 5_565 0.93 2.50 3.3410(16) 151 yes
C4 H4A O3 6_565 0.93 2.52 3.4104(15) 161 yes
C10 H10A O1 6_576 0.93 2.57 3.496(2) 174 yes

loop_
_geom_torsion_atom_site_label_1
_geom_torsion_atom_site_label_2
_geom_torsion_atom_site_label_3
_geom_torsion_atom_site_label_4
_geom_torsion
C6 C1 C2 C3 0.6(2)
C1 C2 C3 C4 0.8(2)
C2 C3 C4 C5 -1.62(19)
C3 C4 C5 C6 1.13(17)
C3 C4 C5 C16 -178.81(11)
C2 C1 C6 C5 -1.04(19)
C2 C1 C6 C7 178.72(12)
C4 C5 C6 C1 0.20(17)
C16 C5 C6 C1 -179.86(11)
C4 C5 C6 C7 -179.54(11)
C16 C5 C6 C7 0.40(17)
C1 C6 C7 C8 -49.77(17)
C5 C6 C7 C8 129.97(13)
C1 C6 C7 C12 129.69(13)
C5 C6 C7 C12 -50.56(18)
C12 C7 C8 C9 -0.9(2)
C6 C7 C8 C9 178.62(14)
C7 C8 C9 C10 0.3(3)
C8 C9 C10 C11 1.1(3)
C9 C10 C11 C12 -1.9(2)
C10 C11 C12 C7 1.3(2)
C10 C11 C12 C13 -177.34(13)
C8 C7 C12 C11 0.07(18)
C6 C7 C12 C11 -179.39(11)
C8 C7 C12 C13 178.70(12)
C6 C7 C12 C13 -0.76(18)
C14 O4 C13 O3 19.37(15)
C14 O4 C13 C12 -159.59(9)
C11 C12 C13 O3 123.34(13)
C7 C12 C13 O3 -55.30(16)
C11 C12 C13 O4 -57.71(14)
C7 C12 C13 O4 123.65(11)
C13 O4 C14 C19 -66.02(14)
C13 O4 C14 C20 -134.16(12)
C13 O4 C14 C15 84.84(12)
C16 O2 C15 C18 -132.94(11)
C16 O2 C15 C17 -64.44(13)
C16 O2 C15 C14 85.60(12)
O4 C14 C15 O2 -54.61(13)
C19 C14 C15 O2 94.42(14)
C20 C14 C15 O2 167.13(12)
O4 C14 C15 C18 166.88(11)
C19 C14 C15 C18 -44.10(18)
C20 C14 C15 C18 28.61(19)
O4 C14 C15 C17 94.44(13)
C19 C14 C15 C17 -116.54(15)
C20 C14 C15 C17 -43.82(18)
C15 O2 C16 O1 18.83(16)
C15 O2 C16 C5 -160.13(9)
C4 C5 C16 O1 123.22(13)
C6 C5 C16 O1 -56.72(16)
C4 C5 C16 O2 -57.83(13)
C6 C5 C16 O2 122.23(11)
O2 C15 C17 C18 -103.08(11)
C14 C15 C17 C18 110.12(12)
O2 C15 C18 C17 110.90(11)
C14 C15 C18 C17 -111.67(13)
O4 C14 C19 C20 -103.86(13)
C15 C14 C19 C20 109.22(14)
O4 C14 C20 C19 109.65(13)
C15 C14 C20 C19 -113.56(15)

loop_
_cod_related_entry_id
_cod_related_entry_database
_cod_related_entry_code
1 ChemSpider 30657777
